data_7019543
loop_
_publ_author_name
'Bowmaker, Graham A.'
'Hanna, John V.'
'Hart, Robert D.'
'Healy, Peter C.'
'King, Scott P.'
'Marchetti, Fabio'
'Pettinari, Claudio'
'Skelton, Brian W.'
'Tabacaru, Aurel'
'White, Allan H.'

_publ_section_title
;
 Mechanochemical and solution synthesis, X-ray structure and IR and (31)P
 solid state NMR spectroscopic studies of copper(i) thiocyanate adducts
 with bulky monodentate tertiary phosphine ligands.
;
_journal_issue 25
_journal_name_full 'Dalton transactions (Cambridge, England : 2003)'
_journal_page_first 7513
_journal_page_last 7525
_journal_paper_doi 10.1039/c2dt30579h
_journal_volume 41
_journal_year 2012
_chemical_formula_moiety 'C48 H48 Cu2 N4 P2 S2'
_chemical_formula_sum 'C48 H48 Cu2 N4 P2 S2'
_chemical_formula_weight 934.04
_chemical_name_systematic
;

?

;
_space_group_IT_number 14
_symmetry_cell_setting monoclinic
_symmetry_space_group_name_Hall '-P 2ybc'
_symmetry_space_group_name_H-M 'P 1 21/c 1'
_atom_sites_solution_hydrogens geom
_atom_sites_solution_primary direct
_atom_sites_solution_secondary difmap
_audit_creation_date 2010-07-16T15:11:24-00:00
_audit_creation_method 'WinGX routine CIF_UPDATE'
_cell_angle_alpha 90
_cell_angle_beta 101.068(3)
_cell_angle_gamma 90
_cell_formula_units_Z 2
_cell_length_a 9.3118(2)
_cell_length_b 17.5977(4)
_cell_length_c 13.3941(4)
_cell_measurement_reflns_used 10520
_cell_measurement_temperature 100(2)
_cell_measurement_theta_max 33.4242
_cell_measurement_theta_min 3.6319
_cell_volume 2154.02(10)
_computing_cell_refinement
;

CrysAlisPro, Oxford Diffraction Ltd.,

Version 1.171.33.52 (release 06-11-2009 CrysAlis171 .NET)

(compiled Nov 6 2009,16:24:50)

;
_computing_data_collection
;

CrysAlisPro, Oxford Diffraction Ltd.,

Version 1.171.33.52 (release 06-11-2009 CrysAlis171 .NET)

(compiled Nov 6 2009,16:24:50)

;
_computing_data_reduction
;

CrysAlisPro, Oxford Diffraction Ltd.,

Version 1.171.33.52 (release 06-11-2009 CrysAlis171 .NET)

(compiled Nov 6 2009,16:24:50)

;
_computing_molecular_graphics 'OrtepII (Johnson, C. K. (1976)'
_computing_publication_material 'WinGX Farrugia, L. J. (1999)'
_computing_structure_refinement 'SHELXL-97 (Sheldrick, 2008)'
_diffrn_ambient_temperature 100(2)
_diffrn_detector_area_resol_mean 10.4738
_diffrn_measured_fraction_theta_full 0.993
_diffrn_measured_fraction_theta_max 0.941
_diffrn_measurement_device_type 'Oxford Diffraction Xcalibur, Sapphire3'
_diffrn_measurement_method '\w scans'
_diffrn_orient_matrix_UB_11 -0.0246332323
_diffrn_orient_matrix_UB_12 0.0133105175
_diffrn_orient_matrix_UB_13 0.04359274
_diffrn_orient_matrix_UB_21 0.011605905
_diffrn_orient_matrix_UB_22 0.0378701899
_diffrn_orient_matrix_UB_23 -0.0142688652
_diffrn_orient_matrix_UB_31 -0.0724263097
_diffrn_orient_matrix_UB_32 0.0015052826
_diffrn_orient_matrix_UB_33 -0.0280771132
_diffrn_radiation_monochromator graphite
_diffrn_radiation_type MoK\a
_diffrn_radiation_wavelength 0.71073
_diffrn_reflns_av_R_equivalents 0.0429
_diffrn_reflns_av_unetI/netI 0.0635
_diffrn_reflns_limit_h_max 13
_diffrn_reflns_limit_h_min -14
_diffrn_reflns_limit_k_max 26
_diffrn_reflns_limit_k_min -24
_diffrn_reflns_limit_l_max 20
_diffrn_reflns_limit_l_min -20
_diffrn_reflns_number 27484
_diffrn_reflns_theta_full 32.25
_diffrn_reflns_theta_max 33.52
_diffrn_reflns_theta_min 3.64
_exptl_absorpt_coefficient_mu 1.198
_exptl_absorpt_correction_T_max 0.891
_exptl_absorpt_correction_T_min 0.801
_exptl_absorpt_correction_type analytical
_exptl_absorpt_process_details
;

CrysAlisPro, Oxford Diffraction Ltd.,

Version 1.171.33.52 (release 06-11-2009 CrysAlis171 .NET)

(compiled Nov 6 2009,16:24:50)

Analytical numeric absorption correction using a multifaceted crystal

model based on expressions derived by R.C. Clark & J.S.

(Clark, R. C. & Reid, J. S. (1995). Acta Cryst. A51, 887-897)

;
_exptl_crystal_colour colourless
_exptl_crystal_density_diffrn 1.44
_exptl_crystal_density_method 'not measured'
_exptl_crystal_description prism
_exptl_crystal_F_000 968
_exptl_crystal_size_max 0.26
_exptl_crystal_size_mid 0.13
_exptl_crystal_size_min 0.11
_refine_diff_density_max 0.556
_refine_diff_density_min -0.445
_refine_diff_density_rms 0.076
_refine_ls_extinction_method none
_refine_ls_goodness_of_fit_ref 0.907
_refine_ls_hydrogen_treatment constr
_refine_ls_matrix_type full
_refine_ls_number_parameters 266
_refine_ls_number_reflns 7971
_refine_ls_number_restraints 0
_refine_ls_restrained_S_all 0.907
_refine_ls_R_factor_all 0.0553
_refine_ls_R_factor_gt 0.0316
_refine_ls_shift/su_max 0.02
_refine_ls_shift/su_mean 0.001
_refine_ls_structure_factor_coef Fsqd
_refine_ls_weighting_details 'calc w=1/[\s^2^(Fo^2^)+(0.0348P)^2^] where P=(Fo^2^+2Fc^2^)/3'
_refine_ls_weighting_scheme calc
_refine_ls_wR_factor_gt 0.0667
_refine_ls_wR_factor_ref 0.0696
_reflns_number_gt 5502
_reflns_number_total 7971
_reflns_threshold_expression I>2\s(I)
_cod_data_source_file c2dt30579h.txt
_cod_data_source_block cpots
_cod_original_cell_volume 2154.02(9)
_cod_original_sg_symbol_Hall -p_2ybc
_cod_database_code 7019543

loop_
_symmetry_equiv_pos_as_xyz
'x, y, z'
'-x, y+1/2, -z+1/2'
'-x, -y, -z'
'x, -y-1/2, z-1/2'

loop_
_atom_site_label
_atom_site_type_symbol
_atom_site_fract_x
_atom_site_fract_y
_atom_site_fract_z
_atom_site_U_iso_or_equiv
_atom_site_adp_type
_atom_site_occupancy
_atom_site_symmetry_multiplicity
_atom_site_calc_flag
_atom_site_refinement_flags
Cu1 Cu 0.226875(18) 0.573050(10) 0.605704(13) 0.01331(5) Uani 1 1 d .
P1 P 0.32709(4) 0.54304(2) 0.76897(3) 0.01062(7) Uani 1 1 d .
C11 C 0.52318(14) 0.56711(8) 0.80247(10) 0.0115(2) Uani 1 1 d .
C12 C 0.61833(15) 0.54618(8) 0.73661(10) 0.0132(3) Uani 1 1 d .
C13 C 0.76276(14) 0.57237(8) 0.75817(11) 0.0153(3) Uani 1 1 d .
H13 H 0.8264 0.5601 0.7129 0.018 Uiso 1 1 calc R
C14 C 0.81571(15) 0.61574(8) 0.84379(12) 0.0175(3) Uani 1 1 d .
H14 H 0.9139 0.6334 0.8563 0.021 Uiso 1 1 calc R
C15 C 0.72378(16) 0.63318(8) 0.91133(11) 0.0170(3) Uani 1 1 d .
H15 H 0.76 0.6612 0.9716 0.02 Uiso 1 1 calc R
C16 C 0.57883(15) 0.60941(8) 0.89009(11) 0.0142(3) Uani 1 1 d .
H16 H 0.5162 0.6221 0.9358 0.017 Uiso 1 1 calc R
C17 C 0.57537(16) 0.49235(8) 0.64825(11) 0.0158(3) Uani 1 1 d .
H17A H 0.6286 0.5056 0.5943 0.024 Uiso 1 1 calc R
H17B H 0.4699 0.4963 0.622 0.024 Uiso 1 1 calc R
H17C H 0.5997 0.4402 0.671 0.024 Uiso 1 1 calc R
C21 C 0.25045(14) 0.58766(7) 0.87141(10) 0.0117(3) Uani 1 1 d .
C22 C 0.22874(14) 0.66751(8) 0.87254(11) 0.0134(3) Uani 1 1 d .
C23 C 0.17133(15) 0.69878(8) 0.95246(11) 0.0165(3) Uani 1 1 d .
H23 H 0.1572 0.7522 0.9545 0.02 Uiso 1 1 calc R
C24 C 0.13424(16) 0.65369(9) 1.02916(11) 0.0190(3) Uani 1 1 d .
H24 H 0.095 0.6763 1.0825 0.023 Uiso 1 1 calc R
C25 C 0.15479(16) 0.57551(9) 1.02741(11) 0.0181(3) Uani 1 1 d .
H25 H 0.1297 0.5444 1.0794 0.022 Uiso 1 1 calc R
C26 C 0.21254(15) 0.54313(8) 0.94876(11) 0.0148(3) Uani 1 1 d .
H26 H 0.2264 0.4897 0.9477 0.018 Uiso 1 1 calc R
C27 C 0.26723(16) 0.71946(8) 0.79178(11) 0.0179(3) Uani 1 1 d .
H27A H 0.2502 0.7724 0.8092 0.027 Uiso 1 1 calc R
H27B H 0.2059 0.7071 0.7258 0.027 Uiso 1 1 calc R
H27C H 0.3705 0.7127 0.788 0.027 Uiso 1 1 calc R
C31 C 0.32345(15) 0.43994(7) 0.79372(10) 0.0123(3) Uani 1 1 d .
C32 C 0.19370(15) 0.39734(8) 0.76365(11) 0.0144(3) Uani 1 1 d .
C33 C 0.20205(17) 0.31813(8) 0.76966(12) 0.0191(3) Uani 1 1 d .
H33 H 0.1157 0.289 0.7484 0.023 Uiso 1 1 calc R
C34 C 0.33305(17) 0.28075(8) 0.80578(11) 0.0193(3) Uani 1 1 d .
H34 H 0.3363 0.2268 0.8071 0.023 Uiso 1 1 calc R
C35 C 0.45897(16) 0.32256(8) 0.83984(11) 0.0173(3) Uani 1 1 d .
H35 H 0.5483 0.2975 0.8671 0.021 Uiso 1 1 calc R
C36 C 0.45360(15) 0.40163(8) 0.83373(11) 0.0147(3) Uani 1 1 d .
H36 H 0.5401 0.4301 0.8572 0.018 Uiso 1 1 calc R
C37 C 0.04620(15) 0.43426(9) 0.72904(12) 0.0180(3) Uani 1 1 d .
H37A H -0.0162 0.4008 0.6807 0.027 Uiso 1 1 calc R
H37B H 0.0588 0.4828 0.696 0.027 Uiso 1 1 calc R
H37C H 0.0003 0.4431 0.788 0.027 Uiso 1 1 calc R
S1 S -0.00079(4) 0.64099(2) 0.57403(3) 0.01653(8) Uani 1 1 d .
C1 C -0.10408(15) 0.57055(8) 0.51793(10) 0.0135(3) Uani 1 1 d .
N1 N -0.17682(13) 0.52086(7) 0.48007(9) 0.0154(2) Uani 1 1 d .
N101 N 0.37141(13) 0.63479(7) 0.54133(9) 0.0165(2) Uani 1 1 d .
C101 C 0.46580(15) 0.65620(8) 0.50540(11) 0.0144(3) Uani 1 1 d .
C102 C 0.58645(16) 0.68274(9) 0.45876(12) 0.0201(3) Uani 1 1 d .
H10A H 0.5981 0.6484 0.4032 0.03 Uiso 1 1 calc R
H10B H 0.677 0.6834 0.51 0.03 Uiso 1 1 calc R
H10C H 0.5651 0.7341 0.4318 0.03 Uiso 1 1 calc R

loop_
_atom_site_aniso_label
_atom_site_aniso_U_11
_atom_site_aniso_U_22
_atom_site_aniso_U_33
_atom_site_aniso_U_23
_atom_site_aniso_U_13
_atom_site_aniso_U_12
Cu1 0.01296(8) 0.01370(8) 0.01301(8) -0.00033(7) 0.00184(6) -0.00160(7)
P1 0.01062(16) 0.00981(15) 0.01160(16) -0.00082(13) 0.00253(13) -0.00028(13)
C11 0.0109(6) 0.0102(6) 0.0133(6) 0.0009(5) 0.0016(5) 0.0004(5)
C12 0.0142(6) 0.0108(6) 0.0145(7) 0.0021(5) 0.0026(5) 0.0010(5)
C13 0.0112(6) 0.0163(7) 0.0191(7) 0.0041(6) 0.0044(5) 0.0032(5)
C14 0.0119(6) 0.0148(7) 0.0243(8) 0.0037(6) -0.0001(6) -0.0007(5)
C15 0.0171(7) 0.0128(6) 0.0185(7) -0.0011(5) -0.0030(6) -0.0003(6)
C16 0.0158(6) 0.0128(6) 0.0139(7) -0.0011(5) 0.0025(5) 0.0017(5)
C17 0.0167(7) 0.0161(7) 0.0157(7) -0.0020(5) 0.0055(6) 0.0003(5)
C21 0.0101(6) 0.0118(6) 0.0126(6) -0.0011(5) 0.0011(5) 0.0005(5)
C22 0.0097(6) 0.0134(6) 0.0163(7) -0.0016(5) 0.0004(5) -0.0010(5)
C23 0.0133(6) 0.0155(7) 0.0197(7) -0.0064(6) 0.0010(6) 0.0011(5)
C24 0.0154(7) 0.0249(8) 0.0172(7) -0.0079(6) 0.0044(6) -0.0005(6)
C25 0.0184(7) 0.0222(7) 0.0148(7) 0.0005(6) 0.0058(6) -0.0010(6)
C26 0.0150(6) 0.0146(6) 0.0152(7) 0.0003(5) 0.0036(5) 0.0009(5)
C27 0.0197(7) 0.0119(6) 0.0210(7) -0.0010(6) 0.0015(6) -0.0008(6)
C31 0.0160(6) 0.0106(6) 0.0110(6) -0.0010(5) 0.0043(5) 0.0002(5)
C32 0.0157(6) 0.0146(6) 0.0132(7) -0.0008(5) 0.0036(5) -0.0016(5)
C33 0.0228(7) 0.0147(7) 0.0198(7) -0.0005(6) 0.0040(6) -0.0061(6)
C34 0.0286(8) 0.0099(6) 0.0192(7) -0.0007(5) 0.0042(6) -0.0011(6)
C35 0.0212(7) 0.0152(7) 0.0153(7) 0.0012(5) 0.0026(6) 0.0040(6)
C36 0.0155(7) 0.0142(6) 0.0146(7) 0.0002(5) 0.0032(5) 0.0003(5)
C37 0.0134(6) 0.0189(7) 0.0216(7) 0.0015(6) 0.0032(6) -0.0016(6)
S1 0.01330(16) 0.01207(16) 0.02355(19) -0.00226(14) 0.00185(14) -0.00135(13)
C1 0.0116(6) 0.0147(6) 0.0146(6) 0.0026(5) 0.0040(5) 0.0034(5)
N1 0.0129(5) 0.0169(6) 0.0163(6) -0.0003(5) 0.0029(5) 0.0011(5)
N101 0.0181(6) 0.0146(6) 0.0164(6) 0.0007(5) 0.0023(5) -0.0002(5)
C101 0.0157(6) 0.0112(6) 0.0153(7) 0.0007(5) 0.0001(5) 0.0018(5)
C102 0.0207(7) 0.0166(7) 0.0247(8) 0.0013(6) 0.0090(6) -0.0021(6)

loop_
_atom_type_symbol
_atom_type_description
_atom_type_scat_dispersion_real
_atom_type_scat_dispersion_imag
_atom_type_scat_source
C C 0.0033 0.0016 'International Tables Vol C Tables 4.2.6.8 and 6.1.1.4'
H H 0 0 'International Tables Vol C Tables 4.2.6.8 and 6.1.1.4'
N N 0.0061 0.0033 'International Tables Vol C Tables 4.2.6.8 and 6.1.1.4'
P P 0.1023 0.0942 'International Tables Vol C Tables 4.2.6.8 and 6.1.1.4'
S S 0.1246 0.1234 'International Tables Vol C Tables 4.2.6.8 and 6.1.1.4'
Cu Cu 0.3201 1.2651 'International Tables Vol C Tables 4.2.6.8 and 6.1.1.4'

loop_
_exptl_crystal_face_index_h
_exptl_crystal_face_index_k
_exptl_crystal_face_index_l
_exptl_crystal_face_perp_dist
1 0 -1 0.0815
-1 0 1 0.0469
-1 0 0 0.0365
0 0 1 0.1324
0 0 -1 0.0631
0 -1 0 0.057
0 1 0 0.0496
2 -24 1 0.0716
7 -20 4 0.1375
7 19 4 0.148

loop_
_geom_angle_atom_site_label_1
_geom_angle_atom_site_label_2
_geom_angle_atom_site_label_3
_geom_angle
_geom_angle_site_symmetry_1
_geom_angle_site_symmetry_3
N1 Cu1 N101 107.11(5) 3_566 .
N1 Cu1 P1 111.46(4) 3_566 .
N101 Cu1 P1 110.35(4) . .
N1 Cu1 S1 102.00(3) 3_566 .
N101 Cu1 S1 106.94(4) . .
P1 Cu1 S1 118.181(15) . .
C21 P1 C11 103.20(6) . .
C21 P1 C31 105.22(6) . .
C11 P1 C31 103.51(6) . .
C21 P1 Cu1 118.22(4) . .
C11 P1 Cu1 112.70(4) . .
C31 P1 Cu1 112.55(5) . .
C16 C11 C12 119.03(12) . .
C16 C11 P1 121.01(10) . .
C12 C11 P1 119.88(10) . .
C13 C12 C11 118.58(13) . .
C13 C12 C17 117.95(12) . .
C11 C12 C17 123.33(12) . .
C14 C13 C12 121.82(13) . .
C14 C13 H13 119.1 . .
C12 C13 H13 119.1 . .
C13 C14 C15 119.52(13) . .
C13 C14 H14 120.2 . .
C15 C14 H14 120.2 . .
C16 C15 C14 119.63(13) . .
C16 C15 H15 120.2 . .
C14 C15 H15 120.2 . .
C15 C16 C11 121.31(13) . .
C15 C16 H16 119.3 . .
C11 C16 H16 119.3 . .
C12 C17 H17A 109.5 . .
C12 C17 H17B 109.5 . .
H17A C17 H17B 109.5 . .
C12 C17 H17C 109.5 . .
H17A C17 H17C 109.5 . .
H17B C17 H17C 109.5 . .
C26 C21 C22 119.36(12) . .
C26 C21 P1 120.20(10) . .
C22 C21 P1 120.44(10) . .
C23 C22 C21 118.28(13) . .
C23 C22 C27 119.22(13) . .
C21 C22 C27 122.50(12) . .
C24 C23 C22 121.73(13) . .
C24 C23 H23 119.1 . .
C22 C23 H23 119.1 . .
C25 C24 C23 119.80(13) . .
C25 C24 H24 120.1 . .
C23 C24 H24 120.1 . .
C24 C25 C26 119.47(14) . .
C24 C25 H25 120.3 . .
C26 C25 H25 120.3 . .
C25 C26 C21 121.35(13) . .
C25 C26 H26 119.3 . .
C21 C26 H26 119.3 . .
C22 C27 H27A 109.5 . .
C22 C27 H27B 109.5 . .
H27A C27 H27B 109.5 . .
C22 C27 H27C 109.5 . .
H27A C27 H27C 109.5 . .
H27B C27 H27C 109.5 . .
C36 C31 C32 118.91(13) . .
C36 C31 P1 119.84(10) . .
C32 C31 P1 120.95(10) . .
C33 C32 C31 118.52(13) . .
C33 C32 C37 118.96(13) . .
C31 C32 C37 122.48(13) . .
C34 C33 C32 121.87(14) . .
C34 C33 H33 119.1 . .
C32 C33 H33 119.1 . .
C35 C34 C33 119.64(14) . .
C35 C34 H34 120.2 . .
C33 C34 H34 120.2 . .
C34 C35 C36 119.48(13) . .
C34 C35 H35 120.3 . .
C36 C35 H35 120.3 . .
C35 C36 C31 121.44(13) . .
C35 C36 H36 119.3 . .
C31 C36 H36 119.3 . .
C32 C37 H37A 109.5 . .
C32 C37 H37B 109.5 . .
H37A C37 H37B 109.5 . .
C32 C37 H37C 109.5 . .
H37A C37 H37C 109.5 . .
H37B C37 H37C 109.5 . .
C1 S1 Cu1 97.10(5) . .
N1 C1 S1 178.96(13) . .
C1 N1 Cu1 156.62(11) . 3_566
C101 N101 Cu1 166.80(12) . .
N101 C101 C102 179.32(16) . .
C101 C102 H10A 109.5 . .
C101 C102 H10B 109.5 . .
H10A C102 H10B 109.5 . .
C101 C102 H10C 109.5 . .
H10A C102 H10C 109.5 . .
H10B C102 H10C 109.5 . .

loop_
_geom_bond_atom_site_label_1
_geom_bond_atom_site_label_2
_geom_bond_distance
_geom_bond_site_symmetry_2
Cu1 N1 2.0156(12) 3_566
Cu1 N101 2.0447(12) .
Cu1 P1 2.2690(4) .
Cu1 S1 2.3997(4) .
P1 C21 1.8397(14) .
P1 C11 1.8440(13) .
P1 C31 1.8460(14) .
C11 C16 1.4023(19) .
C11 C12 1.4139(19) .
C12 C13 1.3984(19) .
C12 C17 1.5087(19) .
C13 C14 1.387(2) .
C13 H13 0.95 .
C14 C15 1.394(2) .
C14 H14 0.95 .
C15 C16 1.389(2) .
C15 H15 0.95 .
C16 H16 0.95 .
C17 H17A 0.98 .
C17 H17B 0.98 .
C17 H17C 0.98 .
C21 C26 1.3974(19) .
C21 C22 1.4202(19) .
C22 C23 1.3980(19) .
C22 C27 1.511(2) .
C23 C24 1.393(2) .
C23 H23 0.95 .
C24 C25 1.390(2) .
C24 H24 0.95 .
C25 C26 1.393(2) .
C25 H25 0.95 .
C26 H26 0.95 .
C27 H27A 0.98 .
C27 H27B 0.98 .
C27 H27C 0.98 .
C31 C36 1.4004(19) .
C31 C32 1.413(2) .
C32 C33 1.398(2) .
C32 C37 1.510(2) .
C33 C34 1.389(2) .
C33 H33 0.95 .
C34 C35 1.385(2) .
C34 H34 0.95 .
C35 C36 1.394(2) .
C35 H35 0.95 .
C36 H36 0.95 .
C37 H37A 0.98 .
C37 H37B 0.98 .
C37 H37C 0.98 .
S1 C1 1.6580(15) .
C1 N1 1.1614(18) .
N1 Cu1 2.0156(12) 3_566
N101 C101 1.1439(18) .
C101 C102 1.463(2) .
C102 H10A 0.98 .
C102 H10B 0.98 .
C102 H10C 0.98 .
